data_4313242
loop_
_publ_author_name
'Fu-Chen Liu'
'Ko-Yu Chen'
'Jung-Hua Chen'
'Gene-Hsian Lee'
'Shie-Ming Peng'

_publ_section_title
;
 Syntheses and Structures of Metallocene Methyltrihydroborate
 Derivativies: Cp2ZrCl{(\m-H)2BHCH3}, Cp2Zr{(\m-H)2BHCH3}2, and
 Cp2Ti{(\m-H)2BHCH3}
;
_journal_name_full 'Inorganic Chemistry'
_journal_page_first 1758
_journal_page_last 1763
_journal_paper_doi 10.1021/ic020597e
_journal_volume 42
_journal_year 2003
_chemical_formula_sum 'C11 H16 B Cl Zr'
_chemical_formula_weight 285.72
_chemical_name_systematic
;
  ?
;
_space_group_IT_number 14
_symmetry_cell_setting monoclinic
_symmetry_space_group_name_Hall '-P 2ybc'
_symmetry_space_group_name_H-M 'P 1 21/c 1'
_atom_sites_solution_hydrogens geom
_atom_sites_solution_primary direct
_atom_sites_solution_secondary difmap
_audit_creation_method SHELXL-97
_cell_angle_alpha 90.00
_cell_angle_beta 91.6448(12)
_cell_angle_gamma 90.00
_cell_formula_units_Z 8
_cell_length_a 13.7921(3)
_cell_length_b 13.4227(3)
_cell_length_c 13.0868(3)
_cell_measurement_reflns_used all
_cell_measurement_temperature 150(1)
_cell_measurement_theta_max 27.50
_cell_measurement_theta_min 2.12
_cell_volume 2421.72(9)
_computing_cell_refinement DENZO-SMN
_computing_data_collection 'NONIUS COLLECT'
_computing_data_reduction DENZO-SMN
_computing_molecular_graphics SHELXTL
_computing_publication_material SHELXTL
_computing_structure_refinement 'SHELXL-97 (Sheldrick, 1997)'
_computing_structure_solution 'SHELXS-97 (Sheldrick, 1990)'
_diffrn_ambient_temperature 150(1)
_diffrn_measured_fraction_theta_full 0.998
_diffrn_measured_fraction_theta_max 0.998
_diffrn_measurement_device_type 'NONIUS COLLECT'
_diffrn_measurement_method 'phi ans omega scans'
_diffrn_radiation_monochromator graphite
_diffrn_radiation_source 'fine-focus sealed tube'
_diffrn_radiation_type MoK\a
_diffrn_radiation_wavelength 0.71073
_diffrn_reflns_av_R_equivalents 0.0756
_diffrn_reflns_av_sigmaI/netI 0.0764
_diffrn_reflns_limit_h_max 17
_diffrn_reflns_limit_h_min -17
_diffrn_reflns_limit_k_max 17
_diffrn_reflns_limit_k_min -17
_diffrn_reflns_limit_l_max 16
_diffrn_reflns_limit_l_min -16
_diffrn_reflns_number 18244
_diffrn_reflns_theta_full 27.50
_diffrn_reflns_theta_max 27.50
_diffrn_reflns_theta_min 2.12
_diffrn_standards_decay_% 0
_exptl_absorpt_coefficient_mu 1.087
_exptl_absorpt_correction_T_max 0.894
_exptl_absorpt_correction_T_min 0.819
_exptl_absorpt_correction_type multi-scan
_exptl_crystal_colour colorless
_exptl_crystal_density_diffrn 1.567
_exptl_crystal_density_meas ?
_exptl_crystal_density_method 'not measured'
_exptl_crystal_description plate
_exptl_crystal_F_000 1152
_exptl_crystal_size_max 0.30
_exptl_crystal_size_mid 0.08
_exptl_crystal_size_min 0.01
_refine_diff_density_max 0.753
_refine_diff_density_min -0.749
_refine_diff_density_rms 0.123
_refine_ls_extinction_coef 0.0017(3)
_refine_ls_extinction_expression Fc^*^=kFc[1+0.001xFc^2^\l^3^/sin(2\q)]^-1/4^
_refine_ls_extinction_method SHELXL
_refine_ls_goodness_of_fit_ref 1.024
_refine_ls_hydrogen_treatment mixed
_refine_ls_matrix_type full
_refine_ls_number_parameters 278
_refine_ls_number_reflns 5539
_refine_ls_number_restraints 4
_refine_ls_restrained_S_all 1.024
_refine_ls_R_factor_all 0.1002
_refine_ls_R_factor_gt 0.0502
_refine_ls_shift/su_max 0.001
_refine_ls_shift/su_mean 0.000
_refine_ls_structure_factor_coef Fsqd
_refine_ls_weighting_details 'calc w=1/[\s^2^(Fo^2^)+(0.0505P)^2^+5.0386P] where P=(Fo^2^+2Fc^2^)/3'
_refine_ls_weighting_scheme calc
_refine_ls_wR_factor_gt 0.1123
_refine_ls_wR_factor_ref 0.1318
_reflns_number_gt 3458
_reflns_number_total 5539
_reflns_threshold_expression >2sigma(I)
_cod_data_source_file ic020597e_1.cif
_cod_data_source_block ic8438
_cod_depositor_comments
;
The following automatic conversions were performed:

'_symmetry_cell_setting' value 'Monoclinic' changed to 'monoclinic'
according to the built-in table from CIF Core dictionary named
'cif_core.dic' version 2.4.1 from 2010-06-29.

Automatic conversion script
Id: cif_fix_values 1646 2011-03-28 12:23:43Z adriana 

The following automatic conversions were performed:

'_exptl_crystal_density_meas' value 'not_measured' was changed to '?'
- the value is perceived as not measured.

Automatic conversion script
Id: cif_fix_values 3008 2015-01-20 13:52:24Z robertas 
;
_cod_database_code 4313242

loop_
_symmetry_equiv_pos_as_xyz
'x, y, z'
'-x, y+1/2, -z+1/2'
'-x, -y, -z'
'x, -y-1/2, z-1/2'

loop_
_atom_site_label
_atom_site_type_symbol
_atom_site_fract_x
_atom_site_fract_y
_atom_site_fract_z
_atom_site_U_iso_or_equiv
_atom_site_adp_type
_atom_site_occupancy
_atom_site_symmetry_multiplicity
_atom_site_calc_flag
_atom_site_refinement_flags
_atom_site_disorder_assembly
_atom_site_disorder_group
Zr1 Zr 0.93940(3) 0.21585(3) 0.89385(3) 0.02186(14) Uani 1 1 d . . .
Zr2 Zr 0.43588(4) 0.29052(4) 0.76897(4) 0.03539(17) Uani 1 1 d D . .
Cl1 Cl 1.08242(9) 0.21385(10) 1.01572(9) 0.0324(3) Uani 1 1 d . . .
Cl2 Cl 0.44348(15) 0.38636(15) 0.60685(13) 0.0677(5) Uani 1 1 d . . .
B1 B 0.8010(4) 0.1744(5) 1.0147(4) 0.0297(13) Uani 1 1 d . . .
H1A H 0.885(4) 0.166(4) 1.024(4) 0.028(13) Uiso 1 1 d . . .
H1B H 0.803(4) 0.198(4) 0.920(4) 0.035(15) Uiso 1 1 d . . .
H1C H 0.776(4) 0.249(4) 1.052(4) 0.041(16) Uiso 1 1 d . . .
B2 B 0.3856(8) 0.4323(8) 0.8897(8) 0.076(3) Uani 1 1 d D . .
H2A H 0.398(4) 0.3448(18) 0.901(4) 0.041(15) Uiso 1 1 d D . .
H2B H 0.386(5) 0.427(2) 0.7990(18) 0.10(3) Uiso 1 1 d D . .
H2C H 0.430(5) 0.498(4) 0.932(6) 0.11(3) Uiso 1 1 d D . .
C1 C 0.7464(4) 0.0707(4) 1.0350(4) 0.0343(12) Uani 1 1 d . . .
H1D H 0.6968 0.0807 1.0862 0.051 Uiso 1 1 calc R . .
H1E H 0.7935 0.0211 1.0601 0.051 Uiso 1 1 calc R . .
H1F H 0.7155 0.0471 0.9712 0.051 Uiso 1 1 calc R . .
C2 C 1.0127(4) 0.1284(4) 0.7484(4) 0.0367(13) Uani 1 1 d . . .
H2D H 1.0623 0.1569 0.7025 0.044 Uiso 1 1 calc R . .
C3 C 1.0322(4) 0.0683(4) 0.8332(4) 0.0378(13) Uani 1 1 d . . .
H3A H 1.0981 0.0476 0.8589 0.045 Uiso 1 1 calc R . .
C4 C 0.9439(4) 0.0317(4) 0.8685(4) 0.0360(13) Uani 1 1 d . . .
H4A H 0.9362 -0.0198 0.9228 0.043 Uiso 1 1 calc R . .
C5 C 0.8700(4) 0.0675(4) 0.8018(4) 0.0349(12) Uani 1 1 d . . .
H5A H 0.8005 0.0463 0.8013 0.042 Uiso 1 1 calc R . .
C6 C 0.9124(4) 0.1273(4) 0.7286(4) 0.0361(13) Uani 1 1 d . . .
H6A H 0.8786 0.1555 0.6665 0.043 Uiso 1 1 calc R . .
C7 C 0.8490(4) 0.3786(4) 0.8889(4) 0.0366(13) Uani 1 1 d . . .
H7A H 0.7837 0.3904 0.9179 0.044 Uiso 1 1 calc R . .
C8 C 0.8661(4) 0.3499(4) 0.7879(4) 0.0357(13) Uani 1 1 d . . .
H8A H 0.8153 0.3406 0.7327 0.043 Uiso 1 1 calc R . .
C9 C 0.9667(4) 0.3553(4) 0.7734(4) 0.0375(13) Uani 1 1 d . . .
H9A H 0.9994 0.3502 0.7063 0.045 Uiso 1 1 calc R . .
C10 C 1.0106(4) 0.3847(4) 0.8659(5) 0.0388(14) Uani 1 1 d . . .
H10A H 1.0805 0.4029 0.8765 0.047 Uiso 1 1 calc R . .
C11 C 0.9370(5) 0.3978(4) 0.9386(4) 0.0399(14) Uani 1 1 d . . .
H11A H 0.9460 0.4266 1.0087 0.048 Uiso 1 1 calc R . .
C12 C 0.2882(7) 0.4735(7) 0.9244(6) 0.095(3) Uani 1 1 d . . .
H12A H 0.2998 0.5296 0.9712 0.142 Uiso 1 1 calc R . .
H12B H 0.2527 0.4210 0.9595 0.142 Uiso 1 1 calc R . .
H12C H 0.2498 0.4964 0.8647 0.142 Uiso 1 1 calc R . .
C13 C 0.5624(9) 0.2214(16) 0.8801(16) 0.189(13) Uani 1 1 d . . .
H13A H 0.5500 0.1798 0.9417 0.227 Uiso 1 1 calc R . .
C14 C 0.5799(9) 0.3119(19) 0.8830(9) 0.188(11) Uani 1 1 d . . .
H14A H 0.5819 0.3532 0.9466 0.226 Uiso 1 1 calc R . .
C15 C 0.6070(5) 0.3416(7) 0.7958(11) 0.095(4) Uani 1 1 d . . .
H15A H 0.6328 0.4097 0.7814 0.114 Uiso 1 1 calc R . .
C16 C 0.6093(5) 0.2639(9) 0.7300(7) 0.084(3) Uani 1 1 d . . .
H16A H 0.6381 0.2637 0.6607 0.101 Uiso 1 1 calc R . .
C17 C 0.5814(7) 0.1827(8) 0.7842(16) 0.136(6) Uani 1 1 d . . .
H17A H 0.5871 0.1110 0.7644 0.163 Uiso 1 1 calc R . .
C18 C 0.2839(7) 0.2102(10) 0.8239(7) 0.102(4) Uani 1 1 d . . .
H18A H 0.2514 0.2240 0.8897 0.123 Uiso 1 1 calc R . .
C19 C 0.3527(8) 0.1354(7) 0.8097(8) 0.092(3) Uani 1 1 d . . .
H19A H 0.3748 0.0851 0.8617 0.110 Uiso 1 1 calc R . .
C20 C 0.3698(7) 0.1316(6) 0.7029(8) 0.081(3) Uani 1 1 d . . .
H20A H 0.4059 0.0787 0.6658 0.097 Uiso 1 1 calc R . .
C21 C 0.3105(7) 0.2037(7) 0.6602(6) 0.082(3) Uani 1 1 d . . .
H21A H 0.3018 0.2145 0.5849 0.099 Uiso 1 1 calc R . .
C22 C 0.2605(6) 0.2549(8) 0.7321(8) 0.089(3) Uani 1 1 d . . .
H22A H 0.2080 0.3050 0.7189 0.107 Uiso 1 1 calc R . .

loop_
_atom_site_aniso_label
_atom_site_aniso_U_11
_atom_site_aniso_U_22
_atom_site_aniso_U_33
_atom_site_aniso_U_23
_atom_site_aniso_U_13
_atom_site_aniso_U_12
Zr1 0.0265(3) 0.0232(2) 0.0159(2) 0.0004(2) 0.00165(17) -0.0008(2)
Zr2 0.0302(3) 0.0483(4) 0.0279(3) 0.0022(3) 0.0040(2) 0.0033(2)
Cl1 0.0295(6) 0.0424(7) 0.0250(6) 0.0029(6) -0.0027(5) -0.0046(6)
Cl2 0.0797(13) 0.0825(14) 0.0413(9) 0.0215(9) 0.0095(9) 0.0160(10)
B1 0.028(3) 0.040(3) 0.021(3) 0.000(3) 0.002(2) -0.003(3)
B2 0.100(8) 0.071(6) 0.059(6) -0.012(5) 0.019(5) 0.008(6)
C1 0.036(3) 0.040(3) 0.027(3) 0.005(2) -0.001(2) -0.007(2)
C2 0.054(4) 0.029(3) 0.028(3) -0.003(2) 0.016(3) -0.001(3)
C3 0.041(3) 0.035(3) 0.037(3) -0.014(3) -0.001(3) 0.011(2)
C4 0.057(4) 0.024(3) 0.027(3) -0.002(2) 0.004(3) 0.001(2)
C5 0.043(3) 0.032(3) 0.030(3) -0.009(2) 0.000(2) -0.007(2)
C6 0.054(4) 0.032(3) 0.022(3) -0.008(2) -0.003(2) 0.005(3)
C7 0.045(3) 0.025(3) 0.041(3) 0.003(2) 0.012(3) 0.006(2)
C8 0.051(3) 0.025(3) 0.031(3) 0.008(2) -0.007(2) 0.006(2)
C9 0.056(4) 0.025(3) 0.032(3) 0.011(2) 0.014(3) 0.000(2)
C10 0.037(3) 0.029(3) 0.050(4) 0.006(3) 0.000(3) -0.011(2)
C11 0.067(4) 0.022(3) 0.031(3) -0.002(2) 0.005(3) -0.003(3)
C12 0.103(7) 0.117(8) 0.065(6) 0.006(5) 0.011(5) 0.053(6)
C13 0.032(5) 0.31(3) 0.23(2) 0.22(2) 0.003(8) 0.036(10)
C14 0.055(7) 0.46(4) 0.049(6) -0.060(12) -0.021(5) 0.036(13)
C15 0.035(4) 0.062(6) 0.186(12) -0.014(7) -0.021(6) -0.006(4)
C16 0.036(4) 0.153(10) 0.064(5) 0.005(6) 0.016(4) 0.021(5)
C17 0.033(5) 0.058(6) 0.32(2) -0.025(10) -0.014(8) 0.014(4)
C18 0.059(5) 0.184(12) 0.065(6) -0.009(7) 0.020(5) -0.058(7)
C19 0.109(8) 0.086(7) 0.079(7) 0.035(5) -0.028(6) -0.055(6)
C20 0.083(6) 0.063(5) 0.096(7) -0.018(5) -0.006(5) -0.013(5)
C21 0.084(6) 0.107(7) 0.054(5) -0.010(5) -0.025(5) -0.026(5)
C22 0.039(4) 0.151(9) 0.077(6) -0.003(6) -0.013(4) -0.010(5)

loop_
_atom_type_symbol
_atom_type_description
_atom_type_scat_dispersion_real
_atom_type_scat_dispersion_imag
_atom_type_scat_source
C C 0.0033 0.0016 'International Tables Vol C Tables 4.2.6.8 and 6.1.1.4'
H H 0.0000 0.0000 'International Tables Vol C Tables 4.2.6.8 and 6.1.1.4'
B B 0.0013 0.0007 'International Tables Vol C Tables 4.2.6.8 and 6.1.1.4'
Cl Cl 0.1484 0.1585 'International Tables Vol C Tables 4.2.6.8 and 6.1.1.4'
Zr Zr -2.9673 0.5597 'International Tables Vol C Tables 4.2.6.8 and 6.1.1.4'

loop_
_geom_angle_atom_site_label_1
_geom_angle_atom_site_label_2
_geom_angle_atom_site_label_3
_geom_angle
_geom_angle_site_symmetry_1
_geom_angle_site_symmetry_3
_geom_angle_publ_flag
H1B Zr1 H1A 54(2) . . ?
H1B Zr1 C8 78.8(15) . . ?
H1A Zr1 C8 124.6(14) . . ?
H1B Zr1 C2 119.9(15) . . ?
H1A Zr1 C2 131.7(14) . . ?
C8 Zr1 C2 94.80(18) . . ?
H1B Zr1 C9 111.8(15) . . ?
H1A Zr1 C9 149.8(14) . . ?
C8 Zr1 C9 33.03(18) . . ?
C2 Zr1 C9 78.26(18) . . ?
H1B Zr1 C6 88.5(15) . . ?
H1A Zr1 C6 122.0(14) . . ?
C8 Zr1 C6 79.14(18) . . ?
C2 Zr1 C6 32.77(18) . . ?
C9 Zr1 C6 80.19(19) . . ?
H1B Zr1 C4 85.9(15) . . ?
H1A Zr1 C4 77.8(14) . . ?
C8 Zr1 C4 131.18(19) . . ?
C2 Zr1 C4 54.25(17) . . ?
C9 Zr1 C4 131.11(18) . . ?
C6 Zr1 C4 54.15(18) . . ?
H1B Zr1 C3 117.8(15) . . ?
H1A Zr1 C3 102.1(14) . . ?
C8 Zr1 C3 127.16(18) . . ?
C2 Zr1 C3 32.47(18) . . ?
C9 Zr1 C3 107.89(19) . . ?
C6 Zr1 C3 53.85(18) . . ?
C4 Zr1 C3 32.62(18) . . ?
H1B Zr1 Cl1 129.6(15) . . ?
H1A Zr1 Cl1 76.1(14) . . ?
C8 Zr1 Cl1 131.93(14) . . ?
C2 Zr1 Cl1 98.80(15) . . ?
C9 Zr1 Cl1 106.36(14) . . ?
C6 Zr1 Cl1 130.17(14) . . ?
C4 Zr1 Cl1 92.98(14) . . ?
C3 Zr1 Cl1 78.02(14) . . ?
H1B Zr1 C10 121.7(15) . . ?
H1A Zr1 C10 126.1(14) . . ?
C8 Zr1 C10 54.13(19) . . ?
C2 Zr1 C10 98.43(18) . . ?
C9 Zr1 C10 32.53(18) . . ?
C6 Zr1 C10 110.84(19) . . ?
C4 Zr1 C10 150.10(19) . . ?
C3 Zr1 C10 117.7(2) . . ?
Cl1 Zr1 C10 78.28(14) . . ?
H1B Zr1 C5 68.1(15) . . ?
H1A Zr1 C5 89.7(14) . . ?
C8 Zr1 C5 99.47(19) . . ?
C2 Zr1 C5 53.98(18) . . ?
C9 Zr1 C5 110.89(19) . . ?
C6 Zr1 C5 32.38(17) . . ?
C4 Zr1 C5 32.73(18) . . ?
C3 Zr1 C5 53.78(19) . . ?
Cl1 Zr1 C5 125.61(14) . . ?
C10 Zr1 C5 142.82(19) . . ?
H1B Zr1 C11 93.4(15) . . ?
H1A Zr1 C11 97.0(14) . . ?
C8 Zr1 C11 54.16(19) . . ?
C2 Zr1 C11 130.44(18) . . ?
C9 Zr1 C11 54.44(18) . . ?
C6 Zr1 C11 131.68(18) . . ?
C4 Zr1 C11 174.14(18) . . ?
C3 Zr1 C11 148.7(2) . . ?
Cl1 Zr1 C11 82.95(15) . . ?
C10 Zr1 C11 32.96(18) . . ?
C5 Zr1 C11 151.4(2) . . ?
H2A Zr2 H2B 52.1(11) . . ?
H2A Zr2 C13 79.6(14) . . ?
H2B Zr2 C13 118.5(16) . . ?
H2A Zr2 C19 89.1(11) . . ?
H2B Zr2 C19 125(2) . . ?
C13 Zr2 C19 83.0(5) . . ?
H2A Zr2 C20 121.6(12) . . ?
H2B Zr2 C20 138(2) . . ?
C13 Zr2 C20 97.5(6) . . ?
C19 Zr2 C20 33.7(3) . . ?
H2A Zr2 C14 69.8(16) . . ?
H2B Zr2 C14 92.8(19) . . ?
C13 Zr2 C14 29.3(6) . . ?
C19 Zr2 C14 110.0(6) . . ?
C20 Zr2 C14 126.5(6) . . ?
H2A Zr2 C15 92.9(16) . . ?
H2B Zr2 C15 93(2) . . ?
C13 Zr2 C15 49.7(4) . . ?
C19 Zr2 C15 131.1(3) . . ?
C20 Zr2 C15 129.1(3) . . ?
C14 Zr2 C15 29.9(4) . . ?
H2A Zr2 C17 112.5(14) . . ?
H2B Zr2 C17 143(2) . . ?
C13 Zr2 C17 32.9(5) . . ?
C19 Zr2 C17 82.5(4) . . ?
C20 Zr2 C17 79.2(3) . . ?
C14 Zr2 C17 51.9(6) . . ?
C15 Zr2 C17 51.9(3) . . ?
H2A Zr2 C18 69.8(14) . . ?
H2B Zr2 C18 93(2) . . ?
C13 Zr2 C18 105.0(4) . . ?
C19 Zr2 C18 33.0(3) . . ?
C20 Zr2 C18 54.5(3) . . ?
C14 Zr2 C18 123.2(5) . . ?
C15 Zr2 C18 152.8(4) . . ?
C17 Zr2 C18 114.3(5) . . ?
H2A Zr2 C16 121.2(16) . . ?
H2B Zr2 C16 121(2) . . ?
C13 Zr2 C16 52.2(4) . . ?
C19 Zr2 C16 112.5(4) . . ?
C20 Zr2 C16 98.7(4) . . ?
C14 Zr2 C16 51.5(3) . . ?
C15 Zr2 C16 31.7(3) . . ?
C17 Zr2 C16 31.8(4) . . ?
C18 Zr2 C16 145.3(4) . . ?
H2A Zr2 Cl2 125.4(8) . . ?
H2B Zr2 Cl2 73.5(9) . . ?
C13 Zr2 Cl2 131.5(3) . . ?
C19 Zr2 Cl2 131.2(2) . . ?
C20 Zr2 Cl2 99.9(2) . . ?
C14 Zr2 Cl2 113.8(5) . . ?
C15 Zr2 Cl2 85.1(3) . . ?
C17 Zr2 Cl2 108.5(5) . . ?
C18 Zr2 Cl2 121.9(3) . . ?
C16 Zr2 Cl2 80.5(2) . . ?
H2A Zr2 C21 118.5(16) . . ?
H2B Zr2 C21 108(2) . . ?
C13 Zr2 C21 129.7(6) . . ?
C19 Zr2 C21 53.5(3) . . ?
C20 Zr2 C21 32.2(3) . . ?
C14 Zr2 C21 158.7(6) . . ?
C15 Zr2 C21 148.5(4) . . ?
C17 Zr2 C21 108.6(4) . . ?
C18 Zr2 C21 52.1(3) . . ?
C16 Zr2 C21 118.1(4) . . ?
Cl2 Zr2 C21 78.5(2) . . ?
H1C B1 H1A 111(4) . . ?
H1C B1 H1B 102(4) . . ?
H1A B1 H1B 95(3) . . ?
H1C B1 C1 121(3) . . ?
H1A B1 C1 111(2) . . ?
H1B B1 C1 113(2) . . ?
H1C B1 Zr1 108(3) . . ?
H1A B1 Zr1 48(2) . . ?
H1B B1 Zr1 47(2) . . ?
C1 B1 Zr1 130.3(4) . . ?
H2B B2 H2A 94(3) . . ?
H2B B2 H2C 119(5) . . ?
H2A B2 H2C 127(5) . . ?
H2B B2 C12 110(3) . . ?
H2A B2 C12 116(3) . . ?
H2C B2 C12 92(4) . . ?
H2B B2 Zr2 48.5(7) . . ?
H2A B2 Zr2 47(3) . . ?
H2C B2 Zr2 133(4) . . ?
C12 B2 Zr2 134.4(8) . . ?
C3 C2 C6 108.0(5) . . ?
C3 C2 Zr1 74.7(3) . . ?
C6 C2 Zr1 74.0(3) . . ?
C2 C3 C4 108.4(5) . . ?
C2 C3 Zr1 72.8(3) . . ?
C4 C3 Zr1 73.5(3) . . ?
C3 C4 C5 107.2(5) . . ?
C3 C4 Zr1 73.9(3) . . ?
C5 C4 Zr1 74.0(3) . . ?
C6 C5 C4 108.2(5) . . ?
C6 C5 Zr1 73.1(3) . . ?
C4 C5 Zr1 73.3(3) . . ?
C5 C6 C2 108.2(5) . . ?
C5 C6 Zr1 74.5(3) . . ?
C2 C6 Zr1 73.3(3) . . ?
C11 C7 C8 109.0(5) . . ?
C11 C7 Zr1 73.9(3) . . ?
C8 C7 Zr1 71.9(3) . . ?
C7 C8 C9 107.9(5) . . ?
C7 C8 Zr1 75.4(3) . . ?
C9 C8 Zr1 74.0(3) . . ?
C10 C9 C8 107.6(5) . . ?
C10 C9 Zr1 74.5(3) . . ?
C8 C9 Zr1 73.0(3) . . ?
C9 C10 C11 108.3(5) . . ?
C9 C10 Zr1 73.0(3) . . ?
C11 C10 Zr1 73.9(3) . . ?
C7 C11 C10 107.2(5) . . ?
C7 C11 Zr1 74.1(3) . . ?
C10 C11 Zr1 73.2(3) . . ?
C14 C13 C17 110.6(12) . . ?
C14 C13 Zr2 77.3(8) . . ?
C17 C13 Zr2 75.7(7) . . ?
C13 C14 C15 110.0(16) . . ?
C13 C14 Zr2 73.4(9) . . ?
C15 C14 Zr2 75.3(6) . . ?
C14 C15 C16 109.9(13) . . ?
C14 C15 Zr2 74.8(6) . . ?
C16 C15 Zr2 74.7(5) . . ?
C15 C16 C17 105.9(10) . . ?
C15 C16 Zr2 73.7(4) . . ?
C17 C16 Zr2 73.8(5) . . ?
C16 C17 C13 103.6(11) . . ?
C16 C17 Zr2 74.4(5) . . ?
C13 C17 Zr2 71.4(6) . . ?
C22 C18 C19 109.9(9) . . ?
C22 C18 Zr2 74.7(5) . . ?
C19 C18 Zr2 72.0(5) . . ?
C18 C19 C20 106.8(8) . . ?
C18 C19 Zr2 75.0(5) . . ?
C20 C19 Zr2 74.0(5) . . ?
C21 C20 C19 105.1(9) . . ?
C21 C20 Zr2 75.1(5) . . ?
C19 C20 Zr2 72.2(5) . . ?
C22 C21 C20 112.3(8) . . ?
C22 C21 Zr2 74.2(5) . . ?
C20 C21 Zr2 72.7(5) . . ?
C21 C22 C18 105.8(10) . . ?
C21 C22 Zr2 74.0(5) . . ?
C18 C22 Zr2 73.3(5) . . ?

loop_
_geom_bond_atom_site_label_1
_geom_bond_atom_site_label_2
_geom_bond_distance
_geom_bond_site_symmetry_2
_geom_bond_publ_flag
Zr1 H1B 1.94(5) . ?
Zr1 H1A 2.00(5) . ?
Zr1 C8 2.469(5) . ?
Zr1 C2 2.476(5) . ?
Zr1 C9 2.483(5) . ?
Zr1 C6 2.486(5) . ?
Zr1 C4 2.495(5) . ?
Zr1 C3 2.500(5) . ?
Zr1 Cl1 2.5010(13) . ?
Zr1 C10 2.502(5) . ?
Zr1 C5 2.503(5) . ?
Zr1 C11 2.511(5) . ?
Zr2 H2A 1.97(5) . ?
Zr2 H2B 2.001(10) . ?
Zr2 C13 2.424(11) . ?
Zr2 C19 2.443(8) . ?
Zr2 C20 2.466(8) . ?
Zr2 C14 2.467(11) . ?
Zr2 C15 2.474(7) . ?
Zr2 C17 2.478(9) . ?
Zr2 C18 2.482(8) . ?
Zr2 C16 2.486(7) . ?
Zr2 Cl2 2.4860(17) . ?
Zr2 C21 2.496(7) . ?
B1 H1C 1.17(6) . ?
B1 H1A 1.17(5) . ?
B1 H1B 1.28(5) . ?
B1 C1 1.609(8) . ?
B2 H2B 1.19(2) . ?
B2 H2A 1.196(19) . ?
B2 H2C 1.20(2) . ?
B2 C12 1.535(12) . ?
C2 C3 1.392(8) . ?
C2 C6 1.400(8) . ?
C3 C4 1.403(8) . ?
C4 C5 1.408(8) . ?
C5 C6 1.391(8) . ?
C7 C11 1.384(8) . ?
C7 C8 1.402(7) . ?
C8 C9 1.408(8) . ?
C9 C10 1.396(8) . ?
C10 C11 1.422(8) . ?
C13 C14 1.24(3) . ?
C13 C17 1.39(2) . ?
C14 C15 1.274(16) . ?
C15 C16 1.354(13) . ?
C16 C17 1.362(16) . ?
C18 C22 1.373(13) . ?
C18 C19 1.397(14) . ?
C19 C20 1.424(13) . ?
C20 C21 1.375(12) . ?
C21 C22 1.368(12) . ?
